data_7229976
loop_
_publ_author_name
'Dankhoff, Katja'
'Weber, Birgit'

_publ_section_title
;
 Novel Cu(ii) complexes with NNO-Schiff base-like ligands -- structures
 and magnetic properties
;
_journal_issue 6
_journal_name_full CrystEngComm
_journal_page_first 818
_journal_paper_doi 10.1039/C7CE02007D
_journal_volume 20
_journal_year 2018
_chemical_formula_moiety 'C30 H36 Cu2 N4 O10'
_chemical_formula_sum 'C30 H36 Cu2 N4 O10'
_chemical_formula_weight 739.70
_chemical_name_common '[CuL30aOAc]'
_space_group_crystal_system monoclinic
_space_group_IT_number 14
_space_group_name_Hall '-P 2ybc'
_space_group_name_H-M_alt 'P 1 21/c 1'
_symmetry_space_group_name_Hall '-P 2ybc'
_symmetry_space_group_name_H-M 'P 1 21/c 1'
_atom_sites_solution_hydrogens geom
_audit_creation_date 2017-07-27
_audit_creation_method SHELXL-2014/7
_audit_update_record
;
2018-01-11 deposited with the CCDC.
2018-01-15 downloaded from the CCDC.
;
_cell_angle_alpha 90
_cell_angle_beta 93.078(5)
_cell_angle_gamma 90
_cell_formula_units_Z 2
_cell_length_a 7.5927(5)
_cell_length_b 23.9283(12)
_cell_length_c 8.5927(5)
_cell_measurement_reflns_used 7388
_cell_measurement_temperature 133(2)
_cell_measurement_theta_max 27.98
_cell_measurement_theta_min 1.70
_cell_volume 1558.87(16)
_computing_cell_refinement X-AREA-STOE
_computing_data_collection X-AREA-STOE
_computing_data_reduction X-AREA-STOE
_computing_molecular_graphics ORTEP-III
_computing_publication_material PLATON
_computing_structure_refinement 'SHELXL-2014 (Sheldrick, 2014)'
_computing_structure_solution SIR97
_diffrn_ambient_temperature 133(2)
_diffrn_detector_area_resol_mean 9
_diffrn_measured_fraction_theta_full 0.984
_diffrn_measured_fraction_theta_max 0.930
_diffrn_measurement_device_type STOE-STADIVARI
_diffrn_measurement_method omega-scan
_diffrn_radiation_type MoK\a
_diffrn_radiation_wavelength 0.71069
_diffrn_reflns_av_R_equivalents 0.0403
_diffrn_reflns_av_unetI/netI 0.0611
_diffrn_reflns_Laue_measured_fraction_full 0.984
_diffrn_reflns_Laue_measured_fraction_max 0.930
_diffrn_reflns_limit_h_max 9
_diffrn_reflns_limit_h_min -9
_diffrn_reflns_limit_k_max 29
_diffrn_reflns_limit_k_min -31
_diffrn_reflns_limit_l_max 11
_diffrn_reflns_limit_l_min -5
_diffrn_reflns_number 9798
_diffrn_reflns_point_group_measured_fraction_full 0.984
_diffrn_reflns_point_group_measured_fraction_max 0.930
_diffrn_reflns_theta_full 25.240
_diffrn_reflns_theta_max 28.079
_diffrn_reflns_theta_min 1.702
_diffrn_source 'fine-focus sealed tube'
_exptl_absorpt_coefficient_mu 1.428
_exptl_absorpt_correction_type none
_exptl_crystal_colour blue
_exptl_crystal_density_diffrn 1.576
_exptl_crystal_density_method 'not measured'
_exptl_crystal_description block
_exptl_crystal_F_000 764
_exptl_crystal_size_max 0.135
_exptl_crystal_size_mid 0.115
_exptl_crystal_size_min 0.097
_refine_diff_density_max 0.390
_refine_diff_density_min -0.374
_refine_diff_density_rms 0.073
_refine_ls_extinction_method none
_refine_ls_goodness_of_fit_ref 0.909
_refine_ls_hydrogen_treatment constr
_refine_ls_matrix_type full
_refine_ls_number_parameters 208
_refine_ls_number_reflns 3530
_refine_ls_number_restraints 0
_refine_ls_restrained_S_all 0.909
_refine_ls_R_factor_all 0.0483
_refine_ls_R_factor_gt 0.0307
_refine_ls_shift/su_max 0.001
_refine_ls_shift/su_mean 0.000
_refine_ls_structure_factor_coef Fsqd
_refine_ls_weighting_details 'w=1/[\s^2^(Fo^2^)+(0.0253P)^2^] where P=(Fo^2^+2Fc^2^)/3'
_refine_ls_weighting_scheme calc
_refine_ls_wR_factor_gt 0.0618
_refine_ls_wR_factor_ref 0.0652
_reflns_number_gt 2653
_reflns_number_total 3530
_reflns_threshold_expression 'I > 2\s(I)'
_cod_data_source_file c7ce02007d2.cif
_cod_data_source_block cl061
_cod_depositor_comments 'Adding full bibliography for 7229962--7229987.cif.'
_cod_database_code 7229976
_shelx_space_group_comment
;
The symmetry employed for this shelxl refinement is uniquely defined
by the following loop, which should always be used as a source of
symmetry information in preference to the above space-group names.
They are only intended as comments.
;

loop_
_space_group_symop_operation_xyz
'x, y, z'
'-x, y+1/2, -z+1/2'
'-x, -y, -z'
'x, -y-1/2, z-1/2'

loop_
_atom_site_label
_atom_site_type_symbol
_atom_site_fract_x
_atom_site_fract_y
_atom_site_fract_z
_atom_site_U_iso_or_equiv
_atom_site_adp_type
_atom_site_occupancy
_atom_site_site_symmetry_order
_atom_site_calc_flag
_atom_site_refinement_flags_posn
_atom_site_refinement_flags_adp
C1 C 0.9238(3) 1.11686(9) 0.1590(2) 0.0219(5) Uani 1 1 d . .
H1 H 1.0112 1.1170 0.0839 0.026 Uiso 1 1 calc R U
C2 C 0.8395(3) 1.16603(9) 0.1907(2) 0.0231(5) Uani 1 1 d . .
H2 H 0.8681 1.1996 0.1388 0.028 Uiso 1 1 calc R U
C3 C 0.7116(3) 1.16549(10) 0.3004(3) 0.0249(5) Uani 1 1 d . .
H3 H 0.6525 1.1990 0.3258 0.030 Uiso 1 1 calc R U
C4 C 0.6712(3) 1.11597(9) 0.3720(2) 0.0208(5) Uani 1 1 d . .
H4 H 0.5822 1.1148 0.4454 0.025 Uiso 1 1 calc R U
C5 C 0.7622(3) 1.06787(9) 0.3354(2) 0.0165(4) Uani 1 1 d . .
C6 C 0.7239(3) 1.01250(9) 0.4077(2) 0.0186(4) Uani 1 1 d . .
H6A H 0.7368 1.0156 0.5227 0.022 Uiso 1 1 calc R U
H6B H 0.6009 1.0013 0.3789 0.022 Uiso 1 1 calc R U
C7 C 0.8381(3) 0.92071(9) 0.4147(2) 0.0177(4) Uani 1 1 d . .
H7 H 0.7544 0.9154 0.4917 0.021 Uiso 1 1 calc R U
C8 C 0.9430(3) 0.87342(9) 0.3778(2) 0.0167(4) Uani 1 1 d . .
C9 C 1.0813(3) 0.87735(9) 0.2734(2) 0.0177(4) Uani 1 1 d . .
C10 C 1.1983(4) 0.82867(10) 0.2380(3) 0.0258(5) Uani 1 1 d . .
H10A H 1.2880 0.8408 0.1673 0.039 Uiso 1 1 calc R U
H10B H 1.1269 0.7988 0.1885 0.039 Uiso 1 1 calc R U
H10C H 1.2562 0.8147 0.3350 0.039 Uiso 1 1 calc R U
C11 C 0.9112(3) 0.82129(9) 0.4610(2) 0.0196(5) Uani 1 1 d . .
C12 C 0.7376(4) 0.78029(10) 0.6540(2) 0.0251(5) Uani 1 1 d . .
H12A H 0.6640 0.7947 0.7368 0.030 Uiso 1 1 calc R U
H12B H 0.8540 0.7700 0.7032 0.030 Uiso 1 1 calc R U
C13 C 0.6518(4) 0.72892(11) 0.5834(3) 0.0347(6) Uani 1 1 d . .
H13A H 0.5416 0.7394 0.5262 0.052 Uiso 1 1 calc R U
H13B H 0.6264 0.7024 0.6663 0.052 Uiso 1 1 calc R U
H13C H 0.7315 0.7114 0.5118 0.052 Uiso 1 1 calc R U
C14 C 1.3003(3) 1.04429(9) 0.1068(2) 0.0181(4) Uani 1 1 d . .
C15 C 1.4236(3) 1.07137(11) -0.0030(3) 0.0265(5) Uani 1 1 d . .
H15A H 1.4108 1.1121 0.0019 0.040 Uiso 1 1 calc R U
H15B H 1.3945 1.0585 -0.1096 0.040 Uiso 1 1 calc R U
H15C H 1.5455 1.0610 0.0275 0.040 Uiso 1 1 calc R U
N1 N 0.8866(2) 1.06836(7) 0.23077(18) 0.0161(4) Uani 1 1 d . .
N2 N 0.8459(2) 0.96990(7) 0.35387(18) 0.0162(4) Uani 1 1 d . .
O1 O 1.1168(2) 0.92189(7) 0.20178(16) 0.0213(3) Uani 1 1 d . .
O2 O 1.0016(2) 0.77940(7) 0.46385(16) 0.0249(4) Uani 1 1 d . .
O3 O 0.7615(2) 0.82397(7) 0.54143(17) 0.0240(4) Uani 1 1 d . .
O4 O 1.1590(2) 1.02249(6) 0.04323(15) 0.0181(3) Uani 1 1 d . .
O5 O 1.3346(2) 1.04428(7) 0.24827(16) 0.0262(4) Uani 1 1 d . .
Cu1 Cu 0.99921(4) 0.99395(2) 0.19553(3) 0.01599(8) Uani 1 1 d . .

loop_
_atom_site_aniso_label
_atom_site_aniso_U_11
_atom_site_aniso_U_22
_atom_site_aniso_U_33
_atom_site_aniso_U_23
_atom_site_aniso_U_13
_atom_site_aniso_U_12
C1 0.0281(13) 0.0192(12) 0.0186(9) -0.0004(8) 0.0026(8) -0.0018(10)
C2 0.0293(14) 0.0139(11) 0.0257(10) -0.0002(8) -0.0012(9) -0.0023(10)
C3 0.0256(14) 0.0161(12) 0.0327(12) -0.0053(9) -0.0025(9) 0.0012(10)
C4 0.0188(12) 0.0211(12) 0.0226(10) -0.0036(8) 0.0008(8) 0.0014(9)
C5 0.0170(11) 0.0174(11) 0.0147(9) -0.0030(7) -0.0029(7) -0.0001(9)
C6 0.0207(11) 0.0177(11) 0.0177(9) 0.0005(8) 0.0035(7) 0.0022(9)
C7 0.0182(11) 0.0206(11) 0.0141(9) -0.0010(8) -0.0007(8) -0.0010(9)
C8 0.0203(12) 0.0132(11) 0.0166(9) -0.0001(7) 0.0008(8) 0.0009(9)
C9 0.0190(12) 0.0184(11) 0.0157(9) -0.0017(8) -0.0010(7) -0.0001(9)
C10 0.0308(14) 0.0225(12) 0.0249(10) 0.0016(9) 0.0082(9) 0.0068(11)
C11 0.0230(13) 0.0186(12) 0.0170(9) -0.0026(8) -0.0006(8) -0.0025(10)
C12 0.0320(14) 0.0229(12) 0.0208(10) 0.0053(9) 0.0053(9) -0.0026(11)
C13 0.0453(18) 0.0259(14) 0.0337(12) 0.0003(10) 0.0097(11) -0.0119(12)
C14 0.0188(12) 0.0156(11) 0.0199(10) -0.0008(8) 0.0019(8) 0.0009(9)
C15 0.0221(13) 0.0298(14) 0.0281(11) 0.0022(9) 0.0052(9) -0.0057(11)
N1 0.0189(10) 0.0150(9) 0.0142(7) -0.0013(6) 0.0004(6) -0.0005(7)
N2 0.0176(10) 0.0159(9) 0.0150(7) 0.0007(6) 0.0017(6) 0.0029(8)
O1 0.0247(9) 0.0193(8) 0.0203(7) 0.0016(6) 0.0056(6) 0.0024(7)
O2 0.0340(10) 0.0161(9) 0.0252(8) 0.0014(6) 0.0070(7) 0.0042(7)
O3 0.0260(10) 0.0195(8) 0.0273(8) 0.0066(6) 0.0073(6) 0.0008(7)
O4 0.0191(8) 0.0194(8) 0.0157(6) 0.0001(5) 0.0018(5) -0.0031(6)
O5 0.0257(9) 0.0356(10) 0.0171(7) -0.0003(6) -0.0020(6) -0.0049(8)
Cu1 0.01882(13) 0.01558(14) 0.01381(10) 0.00024(10) 0.00322(8) 0.00003(12)

loop_
_atom_type_symbol
_atom_type_description
_atom_type_scat_dispersion_real
_atom_type_scat_dispersion_imag
_atom_type_scat_source
C C 0.0033 0.0016 'International Tables Vol C Tables 4.2.6.8 and 6.1.1.4'
H H 0.0000 0.0000 'International Tables Vol C Tables 4.2.6.8 and 6.1.1.4'
N N 0.0061 0.0033 'International Tables Vol C Tables 4.2.6.8 and 6.1.1.4'
O O 0.0106 0.0060 'International Tables Vol C Tables 4.2.6.8 and 6.1.1.4'
Cu Cu 0.3201 1.2651 'International Tables Vol C Tables 4.2.6.8 and 6.1.1.4'

loop_
_geom_angle_atom_site_label_1
_geom_angle_atom_site_label_2
_geom_angle_atom_site_label_3
_geom_angle
_geom_angle_site_symmetry_3
N1 C1 C2 122.3(2) .
N1 C1 H1 118.8 .
C2 C1 H1 118.8 .
C1 C2 C3 118.4(2) .
C1 C2 H2 120.8 .
C3 C2 H2 120.8 .
C4 C3 C2 119.4(2) .
C4 C3 H3 120.3 .
C2 C3 H3 120.3 .
C3 C4 C5 119.2(2) .
C3 C4 H4 120.4 .
C5 C4 H4 120.4 .
N1 C5 C4 121.5(2) .
N1 C5 C6 116.50(19) .
C4 C5 C6 122.0(2) .
N2 C6 C5 110.06(18) .
N2 C6 H6A 109.6 .
C5 C6 H6A 109.6 .
N2 C6 H6B 109.6 .
C5 C6 H6B 109.6 .
H6A C6 H6B 108.2 .
N2 C7 C8 126.4(2) .
N2 C7 H7 116.8 .
C8 C7 H7 116.8 .
C9 C8 C7 121.8(2) .
C9 C8 C11 120.8(2) .
C7 C8 C11 117.2(2) .
O1 C9 C8 123.1(2) .
O1 C9 C10 114.1(2) .
C8 C9 C10 122.7(2) .
C9 C10 H10A 109.5 .
C9 C10 H10B 109.5 .
H10A C10 H10B 109.5 .
C9 C10 H10C 109.5 .
H10A C10 H10C 109.5 .
H10B C10 H10C 109.5 .
O2 C11 O3 120.9(2) .
O2 C11 C8 127.2(2) .
O3 C11 C8 111.8(2) .
O3 C12 C13 112.91(18) .
O3 C12 H12A 109.0 .
C13 C12 H12A 109.0 .
O3 C12 H12B 109.0 .
C13 C12 H12B 109.0 .
H12A C12 H12B 107.8 .
C12 C13 H13A 109.5 .
C12 C13 H13B 109.5 .
H13A C13 H13B 109.5 .
C12 C13 H13C 109.5 .
H13A C13 H13C 109.5 .
H13B C13 H13C 109.5 .
O5 C14 O4 123.1(2) .
O5 C14 C15 120.8(2) .
O4 C14 C15 116.06(17) .
C14 C15 H15A 109.5 .
C14 C15 H15B 109.5 .
H15A C15 H15B 109.5 .
C14 C15 H15C 109.5 .
H15A C15 H15C 109.5 .
H15B C15 H15C 109.5 .
C5 N1 C1 119.1(2) .
C5 N1 Cu1 114.55(14) .
C1 N1 Cu1 126.35(16) .
C7 N2 C6 117.52(19) .
C7 N2 Cu1 126.97(16) .
C6 N2 Cu1 115.50(13) .
C9 O1 Cu1 130.62(15) .
C11 O3 C12 116.39(18) .
C14 O4 Cu1 112.99(12) .
C14 O4 Cu1 144.26(13) 3_775
Cu1 O4 Cu1 102.65(6) 3_775
N2 Cu1 O1 90.55(7) .
N2 Cu1 O4 176.33(7) .
O1 Cu1 O4 91.59(7) .
N2 Cu1 N1 83.10(7) .
O1 Cu1 N1 169.67(6) .
O4 Cu1 N1 94.35(7) .
N2 Cu1 O4 105.44(6) 3_775
O1 Cu1 O4 95.05(6) 3_775
O4 Cu1 O4 77.35(6) 3_775
N1 Cu1 O4 94.49(6) 3_775

loop_
_geom_bond_atom_site_label_1
_geom_bond_atom_site_label_2
_geom_bond_distance
_geom_bond_site_symmetry_2
C1 N1 1.351(3) .
C1 C2 1.373(3) .
C1 H1 0.9500 .
C2 C3 1.389(3) .
C2 H2 0.9500 .
C3 C4 1.377(3) .
C3 H3 0.9500 .
C4 C5 1.387(3) .
C4 H4 0.9500 .
C5 N1 1.338(3) .
C5 C6 1.499(3) .
C6 N2 1.469(3) .
C6 H6A 0.9900 .
C6 H6B 0.9900 .
C7 N2 1.290(3) .
C7 C8 1.429(3) .
C7 H7 0.9500 .
C8 C9 1.420(3) .
C8 C11 1.464(3) .
C9 O1 1.267(3) .
C9 C10 1.506(3) .
C10 H10A 0.9800 .
C10 H10B 0.9800 .
C10 H10C 0.9800 .
C11 O2 1.215(3) .
C11 O3 1.363(3) .
C12 O3 1.442(3) .
C12 C13 1.504(3) .
C12 H12A 0.9900 .
C12 H12B 0.9900 .
C13 H13A 0.9800 .
C13 H13B 0.9800 .
C13 H13C 0.9800 .
C14 O5 1.230(2) .
C14 O4 1.288(3) .
C14 C15 1.510(3) .
C15 H15A 0.9800 .
C15 H15B 0.9800 .
C15 H15C 0.9800 .
N1 Cu1 2.0050(18) .
N2 Cu1 1.9256(18) .
O1 Cu1 1.9414(16) .
O4 Cu1 1.9547(15) .
O4 Cu1 2.3541(13) 3_775
Cu1 O4 2.3541(13) 3_775

loop_
_geom_torsion_atom_site_label_1
_geom_torsion_atom_site_label_2
_geom_torsion_atom_site_label_3
_geom_torsion_atom_site_label_4
_geom_torsion
_geom_torsion_site_symmetry_4
N1 C1 C2 C3 -0.1(3) .
C1 C2 C3 C4 -1.0(3) .
C2 C3 C4 C5 1.5(3) .
C3 C4 C5 N1 -0.9(3) .
C3 C4 C5 C6 -179.43(19) .
N1 C5 C6 N2 4.3(2) .
C4 C5 C6 N2 -177.06(17) .
N2 C7 C8 C9 4.8(3) .
N2 C7 C8 C11 -179.65(19) .
C7 C8 C9 O1 -2.8(3) .
C11 C8 C9 O1 -178.19(18) .
C7 C8 C9 C10 177.39(19) .
C11 C8 C9 C10 2.0(3) .
C9 C8 C11 O2 7.3(3) .
C7 C8 C11 O2 -168.3(2) .
C9 C8 C11 O3 -173.13(17) .
C7 C8 C11 O3 11.3(3) .
C4 C5 N1 C1 -0.2(3) .
C6 C5 N1 C1 178.42(18) .
C4 C5 N1 Cu1 -179.57(15) .
C6 C5 N1 Cu1 -0.9(2) .
C2 C1 N1 C5 0.7(3) .
C2 C1 N1 Cu1 180.00(15) .
C8 C7 N2 C6 179.30(18) .
C8 C7 N2 Cu1 0.4(3) .
C5 C6 N2 C7 175.07(17) .
C5 C6 N2 Cu1 -5.9(2) .
C8 C9 O1 Cu1 -4.2(3) .
C10 C9 O1 Cu1 175.61(14) .
O2 C11 O3 C12 12.8(3) .
C8 C11 O3 C12 -166.79(17) .
C13 C12 O3 C11 -85.8(3) .
O5 C14 O4 Cu1 3.7(3) .
C15 C14 O4 Cu1 -175.33(16) .
O5 C14 O4 Cu1 179.20(16) 3_775
C15 C14 O4 Cu1 0.2(4) 3_775
